data_7718209
loop_
_publ_author_name
'Ma&#x10f;ar, Milan'
'Faltejsek, Jan'
'Bu&#x161;kov&#xe1;, Hana'
'Kol&#xe1;&#x10d;n&#xe1;, Lucie'
'Jaro&#x161;, Adam'
'Kotek, Jan'
'Straka, Michal'
'Kub&#xed;&#x10d;ek, Vojt&#x11b;ch'
'Ludv&#xed;k, Ji&#x159;&#xed;'

_publ_section_title
;
 Unusual variability of isomers in copper(II) complexes with
 1,8-bis(2-hydroxybenzyl)-cyclam.
;
_journal_issue 8
_journal_name_full 'Dalton transactions (Cambridge, England : 2003)'
_journal_page_first 3127
_journal_page_last 3140
_journal_paper_doi 10.1039/d4dt03166k
_journal_volume 54
_journal_year 2025
_chemical_formula_moiety 'C24 H36 N4 O2'
_chemical_formula_sum 'C24 H36 N4 O2'
_chemical_formula_weight 412.57
_space_group_crystal_system monoclinic
_space_group_IT_number 14
_space_group_name_Hall '-P 2yn'
_space_group_name_H-M_alt 'P 1 21/n 1'
_atom_sites_solution_hydrogens mixed
_atom_sites_solution_primary direct
_atom_sites_solution_secondary difmap
_audit_creation_method SHELXL-2014/7
_audit_update_record
;
2024-10-18 deposited with the CCDC.	2025-01-02 downloaded from the CCDC.
;
_cell_angle_alpha 90
_cell_angle_beta 94.231(2)
_cell_angle_gamma 90
_cell_formula_units_Z 2
_cell_length_a 8.3779(7)
_cell_length_b 10.8436(9)
_cell_length_c 12.1950(11)
_cell_measurement_reflns_used 9908
_cell_measurement_temperature 120(2)
_cell_measurement_theta_max 72.1122
_cell_measurement_theta_min 3.6344
_cell_volume 1104.85(16)
_computing_cell_refinement 'SAINT V8.38A (Bruker AXS Inc., 2017)'
_computing_data_collection 'Bruker Instrument Service vV6.2.10'
_computing_data_reduction 'SAINT V8.38A (Bruker AXS Inc., 2017)'
_computing_molecular_graphics 'shelXle (C.B. Huebschle, rev 924)'
_computing_structure_refinement 'SHELXL-2014/7 (Sheldrick, 2014)'
_computing_structure_solution 'SHELXT 2014/5 (Sheldrick, 2014)'
_diffrn_ambient_temperature 120(2)
_diffrn_detector_area_resol_mean 10.4167
_diffrn_measured_fraction_theta_full 0.985
_diffrn_measured_fraction_theta_max 0.986
_diffrn_measurement_device_type 'Bruker D8 VENTURE'
_diffrn_measurement_method '\f and \w scans'
_diffrn_radiation_type CuK\a
_diffrn_radiation_wavelength 1.54178
_diffrn_reflns_av_R_equivalents 0.0231
_diffrn_reflns_av_unetI/netI 0.0209
_diffrn_reflns_Laue_measured_fraction_full 0.985
_diffrn_reflns_Laue_measured_fraction_max 0.986
_diffrn_reflns_limit_h_max 10
_diffrn_reflns_limit_h_min -10
_diffrn_reflns_limit_k_max 13
_diffrn_reflns_limit_k_min -13
_diffrn_reflns_limit_l_max 14
_diffrn_reflns_limit_l_min -15
_diffrn_reflns_number 10963
_diffrn_reflns_point_group_measured_fraction_full 0.985
_diffrn_reflns_point_group_measured_fraction_max 0.986
_diffrn_reflns_theta_full 67.679
_diffrn_reflns_theta_max 72.105
_diffrn_reflns_theta_min 8.956
_diffrn_source 'microfocus sealed tube'
_exptl_absorpt_coefficient_mu 0.630
_exptl_absorpt_correction_T_max 0.89
_exptl_absorpt_correction_T_min 0.81
_exptl_absorpt_correction_type multi-scan
_exptl_absorpt_process_details
;
SADABS-2016/2 - Bruker AXS area detector scaling and absorption correction
;
_exptl_crystal_colour colourless
_exptl_crystal_density_diffrn 1.240
_exptl_crystal_description plate
_exptl_crystal_F_000 448
_exptl_crystal_size_max 0.341
_exptl_crystal_size_mid 0.252
_exptl_crystal_size_min 0.198
_refine_diff_density_max 0.236
_refine_diff_density_min -0.173
_refine_diff_density_rms 0.036
_refine_ls_extinction_method none
_refine_ls_goodness_of_fit_ref 1.089
_refine_ls_hydrogen_treatment mixed
_refine_ls_matrix_type full
_refine_ls_number_parameters 144
_refine_ls_number_reflns 2146
_refine_ls_number_restraints 0
_refine_ls_restrained_S_all 1.089
_refine_ls_R_factor_all 0.0356
_refine_ls_R_factor_gt 0.0348
_refine_ls_shift/su_max 0.001
_refine_ls_shift/su_mean 0.000
_refine_ls_structure_factor_coef Fsqd
_refine_ls_weighting_details 'w=1/[\s^2^(Fo^2^)+(0.0374P)^2^+0.3749P] where P=(Fo^2^+2Fc^2^)/3'
_refine_ls_weighting_scheme calc
_refine_ls_wR_factor_gt 0.0858
_refine_ls_wR_factor_ref 0.0864
_reflns_Friedel_coverage 0.000
_reflns_number_gt 2079
_reflns_number_total 2146
_reflns_threshold_expression 'I > 2\s(I)'
_cod_data_source_file d4dt03166k2.cif
_cod_data_source_block cycbnoh
_cod_depositor_comments
;
The following automatic conversions were performed:

data item '_exptl_absorpt_correction_type' value 'Multi-Scan' was
changed to 'multi-scan' in accordance with the
/home/data/users/saulius/crontab/automatic-downloads/current/RSC/lib/dictionaries/cif_core.dic
dictionary named 'cif_core.dic' version 2.4.2 last updated on
2011-04-26.

Automatic conversion script
Id: cif_fix_values 8170 2020-07-09 18:12:32Z antanas 
;
_cod_original_cell_volume 1104.86(16)
_cod_original_sg_symbol_H-M 'P 21/n'
_cod_database_code 7718209
_shelx_shelxl_version_number 2014/7
_shelx_space_group_comment
;
The symmetry employed for this shelxl refinement is uniquely defined
by the following loop, which should always be used as a source of
symmetry information in preference to the above space-group names.
They are only intended as comments.
;
_shelx_estimated_absorpt_t_min 0.814
_shelx_estimated_absorpt_t_max 0.885

loop_
_space_group_symop_operation_xyz
'x, y, z'
'-x+1/2, y+1/2, -z+1/2'
'-x, -y, -z'
'x-1/2, -y-1/2, z-1/2'

loop_
_atom_site_label
_atom_site_type_symbol
_atom_site_fract_x
_atom_site_fract_y
_atom_site_fract_z
_atom_site_U_iso_or_equiv
_atom_site_adp_type
_atom_site_occupancy
_atom_site_site_symmetry_order
_atom_site_calc_flag
_atom_site_refinement_flags_posn
_atom_site_refinement_flags_adp
_atom_site_refinement_flags_occupancy
_atom_site_disorder_assembly
_atom_site_disorder_group
N1 N 0.58545(9) 0.61137(8) 0.65741(7) 0.0161(2) Uani 1 1 d . . . . .
C2 C 0.59678(12) 0.48515(9) 0.70110(8) 0.0188(2) Uani 1 1 d . . . . .
H21 H 0.6312 0.4886 0.7805 0.023 Uiso 1 1 calc R U . . .
H22 H 0.6796 0.4396 0.6637 0.023 Uiso 1 1 calc R U . . .
C3 C 0.43870(12) 0.41511(9) 0.68571(8) 0.0192(2) Uani 1 1 d . . . . .
H31 H 0.4585 0.3257 0.6960 0.023 Uiso 1 1 calc R U . . .
H32 H 0.3664 0.4424 0.7416 0.023 Uiso 1 1 calc R U . . .
N4 N 0.36271(10) 0.43749(8) 0.57530(7) 0.0165(2) Uani 1 1 d . . . . .
H41 H 0.4326(16) 0.4180(12) 0.5244(11) 0.023(3) Uiso 1 1 d . . . . .
C5 C 0.21901(12) 0.36193(9) 0.54967(8) 0.0195(2) Uani 1 1 d . . . . .
H51 H 0.1365 0.3840 0.6004 0.023 Uiso 1 1 calc R U . . .
H52 H 0.2463 0.2738 0.5612 0.023 Uiso 1 1 calc R U . . .
C6 C 0.15136(11) 0.38104(10) 0.43127(9) 0.0203(2) Uani 1 1 d . . . . .
H61 H 0.1358 0.4705 0.4183 0.024 Uiso 1 1 calc R U . . .
H62 H 0.0449 0.3412 0.4218 0.024 Uiso 1 1 calc R U . . .
C7 C 0.25622(11) 0.32998(10) 0.34442(8) 0.0197(2) Uani 1 1 d . . . . .
H71 H 0.2716 0.2405 0.3574 0.024 Uiso 1 1 calc R U . . .
H72 H 0.1986 0.3400 0.2711 0.024 Uiso 1 1 calc R U . . .
C8 C 0.47909(12) 0.68932(9) 0.71896(8) 0.0178(2) Uani 1 1 d . . . . .
H81 H 0.5398 0.7214 0.7856 0.021 Uiso 1 1 calc R U . . .
H82 H 0.3902 0.6382 0.7430 0.021 Uiso 1 1 calc R U . . .
C9 C 0.41074(11) 0.79611(9) 0.65207(8) 0.0158(2) Uani 1 1 d . . . . .
C10 C 0.29308(11) 0.77629(9) 0.56582(8) 0.0168(2) Uani 1 1 d . . . . .
O10 O 0.24159(9) 0.66310(7) 0.53195(6) 0.0227(2) Uani 1 1 d . . . . .
H101 H 0.303(2) 0.5955(18) 0.5578(16) 0.062(5) Uiso 1 1 d . . . . .
C11 C 0.21889(13) 0.87727(10) 0.51249(8) 0.0217(2) Uani 1 1 d . . . . .
H111 H 0.1359 0.8639 0.4563 0.026 Uiso 1 1 calc R U . . .
C12 C 0.26454(13) 0.99655(10) 0.54028(9) 0.0236(2) Uani 1 1 d . . . . .
H121 H 0.2127 1.0643 0.5033 0.028 Uiso 1 1 calc R U . . .
C13 C 0.38561(13) 1.01764(10) 0.62189(9) 0.0227(2) Uani 1 1 d . . . . .
H131 H 0.4198 1.0992 0.6396 0.027 Uiso 1 1 calc R U . . .
C14 C 0.45599(12) 0.91728(10) 0.67724(8) 0.0194(2) Uani 1 1 d . . . . .
H141 H 0.5376 0.9316 0.7341 0.023 Uiso 1 1 calc R U . . .

loop_
_atom_site_aniso_label
_atom_site_aniso_U_11
_atom_site_aniso_U_22
_atom_site_aniso_U_33
_atom_site_aniso_U_23
_atom_site_aniso_U_13
_atom_site_aniso_U_12
N1 0.0137(4) 0.0163(4) 0.0184(4) -0.0009(3) 0.0021(3) 0.0013(3)
C2 0.0187(5) 0.0185(5) 0.0188(5) 0.0009(4) -0.0004(4) 0.0033(4)
C3 0.0215(5) 0.0174(5) 0.0188(5) 0.0030(4) 0.0028(4) 0.0014(4)
N4 0.0150(4) 0.0174(4) 0.0172(4) 0.0002(3) 0.0031(3) -0.0009(3)
C5 0.0175(5) 0.0172(5) 0.0243(5) 0.0000(4) 0.0049(4) -0.0025(4)
C6 0.0130(4) 0.0215(5) 0.0264(5) -0.0018(4) 0.0015(4) -0.0005(4)
C7 0.0153(5) 0.0209(5) 0.0225(5) -0.0038(4) -0.0005(4) -0.0011(4)
C8 0.0185(5) 0.0200(5) 0.0149(4) -0.0005(4) 0.0021(4) 0.0036(4)
C9 0.0147(4) 0.0182(5) 0.0150(4) -0.0005(4) 0.0048(3) 0.0020(4)
C10 0.0165(5) 0.0170(5) 0.0173(5) -0.0019(4) 0.0037(4) 0.0001(4)
O10 0.0208(4) 0.0161(4) 0.0302(4) -0.0035(3) -0.0054(3) 0.0007(3)
C11 0.0244(5) 0.0218(5) 0.0183(5) -0.0007(4) -0.0024(4) 0.0024(4)
C12 0.0294(6) 0.0188(5) 0.0226(5) 0.0032(4) 0.0017(4) 0.0041(4)
C13 0.0258(5) 0.0162(5) 0.0267(5) -0.0024(4) 0.0045(4) -0.0018(4)
C14 0.0171(5) 0.0220(5) 0.0192(5) -0.0040(4) 0.0021(4) -0.0004(4)

loop_
_atom_type_symbol
_atom_type_description
_atom_type_scat_dispersion_real
_atom_type_scat_dispersion_imag
_atom_type_scat_source
C C 0.0181 0.0091 'International Tables Vol C Tables 4.2.6.8 and 6.1.1.4'
H H 0.0000 0.0000 'International Tables Vol C Tables 4.2.6.8 and 6.1.1.4'
N N 0.0311 0.0180 'International Tables Vol C Tables 4.2.6.8 and 6.1.1.4'
O O 0.0492 0.0322 'International Tables Vol C Tables 4.2.6.8 and 6.1.1.4'

loop_
_geom_angle_atom_site_label_1
_geom_angle_atom_site_label_2
_geom_angle_atom_site_label_3
_geom_angle
_geom_angle_site_symmetry_1
_geom_angle_site_symmetry_3
_geom_angle_publ_flag
C2 N1 C7 111.94(8) . 3_666 ?
C2 N1 C8 112.02(8) . . ?
C7 N1 C8 109.83(8) 3_666 . ?
N1 C2 C3 112.75(8) . . ?
N1 C2 H21 109.0 . . ?
C3 C2 H21 109.0 . . ?
N1 C2 H22 109.0 . . ?
C3 C2 H22 109.0 . . ?
H21 C2 H22 107.8 . . ?
N4 C3 C2 110.15(8) . . ?
N4 C3 H31 109.6 . . ?
C2 C3 H31 109.6 . . ?
N4 C3 H32 109.6 . . ?
C2 C3 H32 109.6 . . ?
H31 C3 H32 108.1 . . ?
C3 N4 C5 113.33(8) . . ?
C3 N4 H41 109.3(8) . . ?
C5 N4 H41 106.5(8) . . ?
N4 C5 C6 111.50(8) . . ?
N4 C5 H51 109.3 . . ?
C6 C5 H51 109.3 . . ?
N4 C5 H52 109.3 . . ?
C6 C5 H52 109.3 . . ?
H51 C5 H52 108.0 . . ?
C5 C6 C7 114.47(8) . . ?
C5 C6 H61 108.6 . . ?
C7 C6 H61 108.6 . . ?
C5 C6 H62 108.6 . . ?
C7 C6 H62 108.6 . . ?
H61 C6 H62 107.6 . . ?
N1 C7 C6 114.73(8) 3_666 . ?
N1 C7 H71 108.6 3_666 . ?
C6 C7 H71 108.6 . . ?
N1 C7 H72 108.6 3_666 . ?
C6 C7 H72 108.6 . . ?
H71 C7 H72 107.6 . . ?
N1 C8 C9 112.68(8) . . ?
N1 C8 H81 109.1 . . ?
C9 C8 H81 109.1 . . ?
N1 C8 H82 109.1 . . ?
C9 C8 H82 109.1 . . ?
H81 C8 H82 107.8 . . ?
C14 C9 C10 118.24(9) . . ?
C14 C9 C8 121.26(9) . . ?
C10 C9 C8 120.41(9) . . ?
O10 C10 C11 116.59(9) . . ?
O10 C10 C9 123.85(9) . . ?
C11 C10 C9 119.53(9) . . ?
C10 O10 H101 116.8(12) . . ?
C12 C11 C10 120.90(10) . . ?
C12 C11 H111 119.6 . . ?
C10 C11 H111 119.6 . . ?
C11 C12 C13 120.29(10) . . ?
C11 C12 H121 119.9 . . ?
C13 C12 H121 119.9 . . ?
C12 C13 C14 118.78(10) . . ?
C12 C13 H131 120.6 . . ?
C14 C13 H131 120.6 . . ?
C13 C14 C9 122.16(9) . . ?
C13 C14 H141 118.9 . . ?
C9 C14 H141 118.9 . . ?

loop_
_geom_bond_atom_site_label_1
_geom_bond_atom_site_label_2
_geom_bond_distance
_geom_bond_site_symmetry_2
_geom_bond_publ_flag
N1 C2 1.4692(12) . ?
N1 C7 1.4727(12) 3_666 ?
N1 C8 1.4732(12) . ?
C2 C3 1.5263(14) . ?
C2 H21 0.9900 . ?
C2 H22 0.9900 . ?
C3 N4 1.4665(13) . ?
C3 H31 0.9900 . ?
C3 H32 0.9900 . ?
N4 C5 1.4707(12) . ?
N4 H41 0.909(14) . ?
C5 C6 1.5258(14) . ?
C5 H51 0.9900 . ?
C5 H52 0.9900 . ?
C6 C7 1.5288(14) . ?
C6 H61 0.9900 . ?
C6 H62 0.9900 . ?
C7 N1 1.4727(12) 3_666 ?
C7 H71 0.9900 . ?
C7 H72 0.9900 . ?
C8 C9 1.5051(13) . ?
C8 H81 0.9900 . ?
C8 H82 0.9900 . ?
C9 C14 1.3953(14) . ?
C9 C10 1.4041(14) . ?
C10 O10 1.3553(12) . ?
C10 C11 1.3959(14) . ?
O10 H101 0.94(2) . ?
C11 C12 1.3838(15) . ?
C11 H111 0.9500 . ?
C12 C13 1.3866(16) . ?
C12 H121 0.9500 . ?
C13 C14 1.3888(15) . ?
C13 H131 0.9500 . ?
C14 H141 0.9500 . ?
